data_7124994
loop_
_publ_author_name
'Vidal, Sara'
'Izquierdo, Marta'
'Law, Wai Kit'
'Jiang, Kui'
'Filippone, Salvatore'
'Perles, Josefina'
'Yan, He'
'Mart\'in, Nazario'

_publ_section_title
;
 Photochemical site-selective synthesis of [70]methanofullerenes.
;
_journal_issue 86
_journal_name_full 'Chemical communications (Cambridge, England)'
_journal_page_first 12733
_journal_page_last 12736
_journal_paper_doi 10.1039/c6cc06072b
_journal_volume 52
_journal_year 2016
_chemical_formula_sum 'C95 H34 O2'
_chemical_formula_weight 1207.22
_chemical_name_common 70DPM6
_space_group_crystal_system monoclinic
_space_group_IT_number 14
_space_group_name_Hall '-P 2ybc'
_space_group_name_H-M_alt 'P 1 21/c 1'
_atom_sites_solution_hydrogens geom
_audit_update_record
;
2016-07-15 deposited with the CCDC.
2016-09-29 downloaded from the CCDC.
;
_cell_angle_alpha 90
_cell_angle_beta 102.171(2)
_cell_angle_gamma 90
_cell_formula_units_Z 4
_cell_length_a 10.8278(4)
_cell_length_b 30.7175(14)
_cell_length_c 16.9665(7)
_cell_measurement_reflns_used 3862
_cell_measurement_temperature 296.(2)
_cell_measurement_theta_max 17.5410
_cell_measurement_theta_min 2.3376
_cell_volume 5516.3(4)
_computing_cell_refinement 'Bruker SAINT'
_computing_data_collection 'Bruker APEX2'
_computing_data_reduction 'Bruker SAINT'
_computing_molecular_graphics 'Bruker SHELXTL'
_computing_publication_material 'Bruker SHELXTL'
_computing_structure_refinement 'SHELXL-2014 (Sheldrick 2014)'
_computing_structure_solution 'SHELXS-97 (Sheldrick 2008)'
_diffrn_ambient_temperature 296.(2)
_diffrn_detector_area_resol_mean 8.3333
_diffrn_measured_fraction_theta_full 0.995
_diffrn_measured_fraction_theta_max 0.995
_diffrn_measurement_device_type 'Bruker Kappa Apex II'
_diffrn_measurement_method '\f and \w scans'
_diffrn_radiation_type 'Mo K\a'
_diffrn_radiation_wavelength 0.71073
_diffrn_reflns_av_R_equivalents 0.1211
_diffrn_reflns_av_unetI/netI 0.1279
_diffrn_reflns_limit_h_max 12
_diffrn_reflns_limit_h_min -13
_diffrn_reflns_limit_k_max 37
_diffrn_reflns_limit_k_min -37
_diffrn_reflns_limit_l_max 20
_diffrn_reflns_limit_l_min -20
_diffrn_reflns_number 65373
_diffrn_reflns_theta_full 25.40
_diffrn_reflns_theta_max 25.40
_diffrn_reflns_theta_min 1.33
_exptl_absorpt_coefficient_mu 0.085
_exptl_absorpt_correction_T_max 1.00
_exptl_absorpt_correction_T_min 0.86
_exptl_absorpt_correction_type multi-scan
_exptl_absorpt_process_details sadabs
_exptl_crystal_colour 'intense green'
_exptl_crystal_density_diffrn 1.454
_exptl_crystal_density_method 'not measured'
_exptl_crystal_description prismatic
_exptl_crystal_F_000 2480
_exptl_crystal_size_max 0.220
_exptl_crystal_size_mid 0.200
_exptl_crystal_size_min 0.040
_refine_diff_density_max 1.222
_refine_diff_density_min -0.787
_refine_ls_extinction_method none
_refine_ls_goodness_of_fit_ref 1.128
_refine_ls_hydrogen_treatment constr
_refine_ls_matrix_type full
_refine_ls_number_parameters 442
_refine_ls_number_reflns 10116
_refine_ls_number_restraints 14
_refine_ls_restrained_S_all 1.127
_refine_ls_R_factor_all 0.3909
_refine_ls_R_factor_gt 0.2609
_refine_ls_shift/su_max 0.002
_refine_ls_shift/su_mean 0.000
_refine_ls_structure_factor_coef Fsqd
_refine_ls_weighting_details 'w=1/[\s^2^(Fo^2^)+(0.6130P)^2^+3.3000P] where P=(Fo^2^+2Fc^2^)/3'
_refine_ls_weighting_scheme calc
_refine_ls_wR_factor_gt 0.6744
_refine_ls_wR_factor_ref 0.7616
_reflns_number_gt 4070
_reflns_number_total 10116
_reflns_threshold_expression 'I > 2\s(I)'
_cod_data_source_file c6cc06072b2.cif
_cod_data_source_block 70DPM6
_cod_database_code 7124994

loop_
_space_group_symop_operation_xyz
'x, y, z'
'-x, y+1/2, -z+1/2'
'-x, -y, -z'
'x, -y-1/2, z-1/2'

loop_
_atom_site_type_symbol
_atom_site_label
_atom_site_fract_x
_atom_site_fract_y
_atom_site_fract_z
_atom_site_U_iso_or_equiv
_atom_site_adp_type
_atom_site_calc_flag
_atom_site_refinement_flags_adp
_atom_site_refinement_flags_posn
_atom_site_occupancy
C C1 0.3264(10) 0.2368(4) 0.2709(6) 0.068(4) Uani d . . 1
C C2 0.2423(10) 0.2138(4) 0.1984(7) 0.068(3) Uani d . . 1
C C3 0.2709(13) 0.2150(4) 0.1229(8) 0.078(4) Uani d . . 1
H H3 0.344 0.229 0.1156 0.094 Uiso calc U R 1
C C4 0.1922(12) 0.1958(5) 0.0587(8) 0.074(3) Uani d . . 1
H H4 0.2118 0.1977 0.008 0.089 Uiso calc U R 1
C C5 0.0848(13) 0.1737(4) 0.0667(8) 0.072(3) Uani d . . 1
C C6 0.0565(10) 0.1717(4) 0.1445(7) 0.070(3) Uani d . . 1
H H6 -0.0158 0.1575 0.1524 0.084 Uiso calc U R 1
C C7 0.1355(11) 0.1905(5) 0.2064(8) 0.078(4) Uani d . . 1
H H7 0.1181 0.1879 0.2576 0.094 Uiso calc U R 1
O O1 0.0159(9) 0.1546(3) 0.0034(6) 0.083(3) Uani d . . 1
C C8 -0.0893(19) 0.1331(6) 0.0098(10) 0.118(6) Uani d . D 1
H H8A -0.1401 0.152 0.0361 0.141 Uiso calc U R 1
H H8B -0.0656 0.108 0.0443 0.141 Uiso calc U R 1
C C9 -0.170(2) 0.1178(7) -0.0696(10) 0.130(7) Uani d . D 1
H H9A -0.1144 0.1031 -0.0991 0.156 Uiso calc U R 1
H H9B -0.2021 0.1435 -0.1005 0.156 Uiso calc U R 1
C C10 -0.283(3) 0.0872(12) -0.069(2) 0.25(2) Uani d . D 1
H H10A -0.3268 0.081 -0.124 0.3 Uiso calc U R 1
H H10B -0.2538 0.06 -0.043 0.3 Uiso calc U R 1
C C11 -0.374(3) 0.1092(13) -0.024(3) 0.239(18) Uani d . D 1
H H11A -0.4166 0.1331 -0.056 0.286 Uiso calc U R 1
H H11B -0.3263 0.1213 0.0262 0.286 Uiso calc U R 1
C C12 -0.473(5) 0.0776(14) -0.005(4) 0.35(3) Uiso d . D 1
H H12A -0.4377 0.0572 0.0375 0.419 Uiso calc U R 1
H H12B -0.5165 0.0619 -0.0524 0.419 Uiso calc U R 1
C C13 -0.557(5) 0.112(2) 0.023(4) 0.32(3) Uiso d . D 1
H H13A -0.5092 0.1384 0.0371 0.487 Uiso calc U . 1
H H13B -0.586 0.1016 0.0691 0.487 Uiso calc U . 1
H H13C -0.6284 0.1182 -0.0198 0.487 Uiso calc U . 1
C C14 0.2915(10) 0.2818(4) 0.2880(7) 0.066(3) Uani d . . 1
C C15 0.1995(12) 0.2924(5) 0.3314(7) 0.076(4) Uani d . . 1
H H15 0.157 0.2705 0.3528 0.091 Uiso calc U R 1
C C16 0.1731(14) 0.3339(5) 0.3418(8) 0.084(4) Uani d . . 1
H H16 0.1138 0.3404 0.3725 0.1 Uiso calc U R 1
C C17 0.2288(15) 0.3672(5) 0.3099(10) 0.091(4) Uani d . . 1
C C18 0.3175(14) 0.3574(5) 0.2667(9) 0.086(4) Uani d . . 1
H H18 0.3542 0.3797 0.2425 0.103 Uiso calc U R 1
C C19 0.3531(12) 0.3160(4) 0.2582(7) 0.068(3) Uani d . . 1
H H19 0.419 0.3102 0.2324 0.082 Uiso calc U R 1
O O2 0.1934(14) 0.4087(4) 0.3273(7) 0.118(4) Uani d . . 1
C C20 0.244(2) 0.4442(7) 0.3003(15) 0.145(8) Uani d . D 1
H H20A 0.2182 0.4463 0.2421 0.174 Uiso calc U R 1
H H20B 0.3353 0.4432 0.3151 0.174 Uiso calc U R 1
C C21 0.193(2) 0.4831(7) 0.3410(14) 0.166(10) Uani d . D 1
H H21A 0.238 0.5092 0.3317 0.199 Uiso calc U R 1
H H21B 0.2082 0.4782 0.3987 0.199 Uiso calc U R 1
C C22 0.050(3) 0.4904(7) 0.3088(14) 0.167(11) Uani d . D 1
H H22A 0.0362 0.4954 0.2512 0.2 Uiso calc U R 1
H H22B 0.0065 0.4636 0.3166 0.2 Uiso calc U R 1
C C23 -0.013(3) 0.5277(10) 0.346(2) 0.213(13) Uiso d . D 1
H H23A 0.0215 0.555 0.3318 0.256 Uiso calc U R 1
H H23B 0.0083 0.5249 0.404 0.256 Uiso calc U R 1
C C24 -0.158(3) 0.5294(16) 0.318(3) 0.28(2) Uiso d . D 1
H H24A -0.1807 0.5366 0.2615 0.341 Uiso calc U R 1
H H24B -0.1934 0.501 0.3257 0.341 Uiso calc U R 1
C C25 -0.214(6) 0.5634(18) 0.367(4) 0.32(3) Uiso d . D 1
H H25A -0.2432 0.588 0.3332 0.483 Uiso calc U . 1
H H25B -0.1504 0.5726 0.4121 0.483 Uiso calc U . 1
H H25C -0.2836 0.5508 0.3859 0.483 Uiso calc U . 1
C C1F 0.3683(11) 0.2070(4) 0.3454(7) 0.064(3) Uiso d . . 1
C C2F 0.3539(14) 0.1597(5) 0.3489(10) 0.093(4) Uiso d . . 1
C C3F 0.3970(13) 0.1296(5) 0.3038(9) 0.083(4) Uiso d . . 1
C C4F 0.4892(15) 0.1471(5) 0.2495(10) 0.091(4) Uiso d . . 1
C C5F 0.5203(12) 0.1863(4) 0.2495(8) 0.077(3) Uiso d . . 1
C C6F 0.4622(11) 0.2234(4) 0.2873(7) 0.064(3) Uiso d . . 1
C C7F 0.5738(13) 0.2501(4) 0.3284(9) 0.083(4) Uiso d . . 1
C C8F 0.5867(13) 0.2647(4) 0.4083(9) 0.084(4) Uiso d . . 1
C C9F 0.5001(12) 0.2509(4) 0.4569(8) 0.078(3) Uiso d . . 1
C C10F 0.4102(11) 0.2215(4) 0.4311(7) 0.064(3) Uiso d . . 1
C C11F 0.3873(14) 0.1865(5) 0.4805(9) 0.088(4) Uiso d . . 1
C C12F 0.3575(13) 0.1507(4) 0.4351(9) 0.083(4) Uiso d . . 1
C C13F 0.3927(19) 0.1072(7) 0.4629(13) 0.127(6) Uiso d . . 1
C C14F 0.5515(14) 0.0754(5) 0.3059(7) 0.137(7) Uiso d . G 1
C C15F 0.4485(12) 0.0884(4) 0.3371(7) 0.120(6) Uiso d . G 1
C C16F 0.4371(10) 0.0745(4) 0.4132(7) 0.104(5) Uiso d . G 1
C C32F 0.5288(13) 0.0476(4) 0.4582(7) 0.122(6) Uiso d . G 1
C C33F 0.6318(12) 0.0346(4) 0.4270(9) 0.137(7) Uiso d . G 1
C C34F 0.6432(12) 0.0485(5) 0.3509(10) 0.168(9) Uiso d . G 1
C C17F 0.5781(16) 0.1077(5) 0.2566(10) 0.102(5) Uiso d . . 1
C C18F 0.7387(9) 0.1620(3) 0.2515(7) 0.098(4) Uiso d . G 1
C C19F 0.6938(10) 0.1195(4) 0.2466(8) 0.113(5) Uiso d . G 1
C C36F 0.7735(14) 0.0856(3) 0.2794(10) 0.172(9) Uiso d . G 1
C C37F 0.8979(13) 0.0943(4) 0.3171(10) 0.197(11) Uiso d . G 1
C C38F 0.9428(9) 0.1368(4) 0.3219(8) 0.101(5) Uiso d . G 1
C C39F 0.8631(10) 0.1707(3) 0.2891(7) 0.104(5) Uiso d . G 1
C C20F 0.6499(14) 0.1985(5) 0.2485(10) 0.095(4) Uiso d . . 1
C C21F 0.6782(15) 0.2351(5) 0.2965(10) 0.094(4) Uiso d . . 1
C C22F 0.8045(16) 0.2402(5) 0.3499(11) 0.103(5) Uiso d . . 1
C C23F 0.8178(14) 0.2602(5) 0.4283(10) 0.092(4) Uiso d . . 1
C C24F 0.7111(16) 0.2692(5) 0.4541(10) 0.102(5) Uiso d . . 1
C C25F 0.7059(15) 0.2594(5) 0.5390(10) 0.095(4) Uiso d . . 1
C C26F 0.5757(13) 0.2448(5) 0.5417(9) 0.084(4) Uiso d . . 1
C C27F 0.5489(13) 0.2135(5) 0.5893(9) 0.083(4) Uiso d . . 1
C C28F 0.4526(12) 0.1838(4) 0.5642(8) 0.079(4) Uiso d . . 1
C C29F 0.5234(12) 0.0676(3) 0.5516(8) 0.121(6) Uiso d . G 1
C C30F 0.4454(8) 0.1040(3) 0.5444(5) 0.079(3) Uiso d . G 1
C C31F 0.4787(8) 0.1393(3) 0.5957(6) 0.072(3) Uiso d . G 1
C C48F 0.5899(9) 0.1382(4) 0.6542(6) 0.092(4) Uiso d . G 1
C C49F 0.6678(10) 0.1018(5) 0.6614(8) 0.178(10) Uiso d . G 1
C C50F 0.6346(13) 0.0665(4) 0.6101(10) 0.218(13) Uiso d . G 1
C C35F 0.754(2) 0.0517(7) 0.3396(14) 0.141(7) Uiso d . . 1
C C40F 0.8968(13) 0.2083(4) 0.3366(9) 0.083(4) Uiso d . . 1
C C41F 1.004(2) 0.1937(8) 0.4010(15) 0.144(7) Uiso d . . 1
C C42F 1.0121(17) 0.2067(6) 0.4662(7) 0.205(12) Uiso d . G 1
C C43F 0.9269(14) 0.2379(4) 0.4862(8) 0.116(5) Uiso d . G 1
C C44F 0.9207(12) 0.2316(4) 0.5682(8) 0.116(5) Uiso d . G 1
C C60F 1.0022(13) 0.1965(4) 0.5988(7) 0.113(5) Uiso d . G 1
C C61F 1.0586(13) 0.1811(4) 0.5358(9) 0.115(5) Uiso d . G 1
C C45F 0.8047(18) 0.2374(6) 0.5930(12) 0.118(5) Uiso d . . 1
C C46F 0.781(3) 0.2058(9) 0.6506(18) 0.181(10) Uiso d . D 1
C C47F 0.6538(16) 0.1922(5) 0.6489(11) 0.105(5) Uiso d . . 1
C C51F 0.749(2) 0.0377(7) 0.5792(15) 0.144(7) Uiso d . . 1
C C52F 0.7411(18) 0.0254(6) 0.4928(12) 0.118(6) Uiso d . . 1
C C53F 0.8584(12) 0.0268(4) 0.4869(10) 0.122(6) Uiso d . G 1
C C54F 0.8536(15) 0.0369(6) 0.4064(8) 0.180(10) Uiso d . G 1
C C55F 0.9375(17) 0.0671(6) 0.3862(7) 0.191(11) Uiso d . G 1
C C56F 1.0262(14) 0.0871(5) 0.4464(10) 0.127(6) Uiso d . G 1
C C67F 1.0310(12) 0.0770(4) 0.5269(8) 0.137(7) Uiso d . G 1
C C68F 0.9471(13) 0.0469(5) 0.5471(7) 0.119(5) Uiso d . G 1
C C57F 1.089(3) 0.1203(9) 0.4552(15) 0.177(10) Uiso d . D 1
C C58F 1.026(2) 0.1459(7) 0.3918(15) 0.143(7) Uiso d . D 1
C C59F 1.096(3) 0.1437(9) 0.5268(17) 0.167(9) Uiso d . D 1
C C62F 0.9892(18) 0.1701(6) 0.6516(12) 0.116(5) Uiso d . . 1
C C63F 0.860(2) 0.1695(8) 0.6817(16) 0.152(8) Uiso d . D 1
C C64F 0.823(2) 0.1150(8) 0.6884(15) 0.145(7) Uiso d . . 1
C C65F 0.934(2) 0.0930(7) 0.6619(14) 0.138(7) Uiso d . . 1
C C66F 0.886(2) 0.0553(8) 0.6159(14) 0.138(7) Uiso d . . 1
C C69F 1.0705(19) 0.1133(7) 0.5803(13) 0.125(6) Uiso d . . 1
C C70F 1.0120(14) 0.1223(5) 0.6402(9) 0.089(4) Uiso d . . 1

loop_
_atom_site_aniso_label
_atom_site_aniso_U_11
_atom_site_aniso_U_22
_atom_site_aniso_U_33
_atom_site_aniso_U_12
_atom_site_aniso_U_13
_atom_site_aniso_U_23
C1 0.047(6) 0.118(10) 0.038(6) 0.019(6) 0.006(5) 0.027(6)
C2 0.052(6) 0.089(8) 0.063(8) 0.011(6) 0.015(6) 0.004(6)
C3 0.077(8) 0.084(9) 0.086(10) -0.005(7) 0.046(8) 0.000(7)
C4 0.067(7) 0.100(10) 0.053(8) 0.012(7) 0.011(6) 0.018(7)
C5 0.088(9) 0.059(7) 0.064(8) 0.008(6) 0.003(7) -0.002(6)
C6 0.050(6) 0.099(9) 0.058(8) -0.017(6) 0.001(6) 0.000(6)
C7 0.052(6) 0.128(11) 0.055(7) -0.005(7) 0.012(6) 0.012(7)
O1 0.091(6) 0.084(6) 0.076(6) -0.013(5) 0.018(5) 0.005(5)
C8 0.130(14) 0.117(13) 0.102(13) -0.021(11) 0.017(11) 0.016(10)
C9 0.152(17) 0.127(15) 0.099(13) -0.036(13) -0.002(12) 0.008(11)
C10 0.32(6) 0.26(4) 0.14(3) -0.09(4) -0.01(3) 0.00(3)
C11 0.19(3) 0.23(4) 0.28(5) -0.09(3) 0.01(3) -0.04(3)
C14 0.058(6) 0.075(8) 0.064(7) -0.002(6) 0.011(6) -0.007(6)
C15 0.079(8) 0.103(11) 0.051(7) 0.007(7) 0.024(6) 0.014(7)
C16 0.094(9) 0.096(11) 0.070(9) 0.019(8) 0.036(7) 0.026(8)
C17 0.098(10) 0.079(10) 0.084(10) 0.028(8) -0.005(8) -0.014(8)
C18 0.101(10) 0.082(10) 0.079(9) 0.002(8) 0.027(8) -0.003(7)
C19 0.078(7) 0.068(8) 0.061(7) -0.002(6) 0.021(6) 0.014(6)
O2 0.177(12) 0.070(7) 0.104(8) 0.019(7) 0.023(8) 0.004(6)
C20 0.158(19) 0.127(17) 0.16(2) -0.022(14) 0.064(16) -0.039(15)
C21 0.21(3) 0.129(17) 0.122(17) -0.001(17) -0.040(17) -0.054(14)
C22 0.28(4) 0.113(16) 0.125(18) -0.019(18) 0.08(2) -0.031(13)

loop_
_atom_type_symbol
_atom_type_description
_atom_type_scat_dispersion_real
_atom_type_scat_dispersion_imag
_atom_type_scat_source
C C 0.0033 0.0016 'International Tables Vol C Tables 4.2.6.8 and 6.1.1.4'
H H 0.0000 0.0000 'International Tables Vol C Tables 4.2.6.8 and 6.1.1.4'
O O 0.0106 0.0060 'International Tables Vol C Tables 4.2.6.8 and 6.1.1.4'

loop_
_geom_angle_atom_site_label_1
_geom_angle_atom_site_label_2
_geom_angle_atom_site_label_3
_geom_angle
C14 C1 C6F 120.2(11)
C14 C1 C2 116.9(9)
C6F C1 C2 114.6(10)
C14 C1 C1F 115.7(10)
C6F C1 C1F 65.1(7)
C2 C1 C1F 113.9(11)
C3 C2 C7 117.3(12)
C3 C2 C1 121.3(11)
C7 C2 C1 121.4(10)
C4 C3 C2 120.2(11)
C4 C3 H3 119.9
C2 C3 H3 119.9
C3 C4 C5 122.1(11)
C3 C4 H4 118.9
C5 C4 H4 118.9
O1 C5 C4 119.1(12)
O1 C5 C6 123.1(12)
C4 C5 C6 117.8(12)
C7 C6 C5 118.9(11)
C7 C6 H6 120.5
C5 C6 H6 120.5
C6 C7 C2 123.5(11)
C6 C7 H7 118.2
C2 C7 H7 118.2
C5 O1 C8 120.0(12)
O1 C8 C9 114.8(15)
O1 C8 H8A 108.6
C9 C8 H8A 108.6
O1 C8 H8B 108.6
C9 C8 H8B 108.6
H8A C8 H8B 107.5
C8 C9 C10 119.4(19)
C8 C9 H9A 107.5
C10 C9 H9A 107.5
C8 C9 H9B 107.5
C10 C9 H9B 107.5
H9A C9 H9B 107.0
C11 C10 C9 109.(3)
C11 C10 H10A 109.8
C9 C10 H10A 109.8
C11 C10 H10B 109.8
C9 C10 H10B 109.8
H10A C10 H10B 108.3
C10 C11 C12 112.(3)
C10 C11 H11A 109.2
C12 C11 H11A 109.2
C10 C11 H11B 109.2
C12 C11 H11B 109.2
H11A C11 H11B 107.9
C11 C12 C13 96.(2)
C11 C12 H12A 112.5
C13 C12 H12A 112.5
C11 C12 H12B 112.5
C13 C12 H12B 112.5
H12A C12 H12B 110.0
C12 C13 H13A 109.5
C12 C13 H13B 109.5
H13A C13 H13B 109.5
C12 C13 H13C 109.5
H13A C13 H13C 109.5
H13B C13 H13C 109.5
C15 C14 C19 117.6(12)
C15 C14 C1 124.2(11)
C19 C14 C1 118.2(10)
C16 C15 C14 119.5(12)
C16 C15 H15 120.2
C14 C15 H15 120.2
C15 C16 C17 123.0(13)
C15 C16 H16 118.5
C17 C16 H16 118.5
C18 C17 C16 118.2(13)
C18 C17 O2 125.4(16)
C16 C17 O2 116.4(15)
C19 C18 C17 121.1(14)
C19 C18 H18 119.4
C17 C18 H18 119.4
C18 C19 C14 120.3(12)
C18 C19 H19 119.9
C14 C19 H19 119.9
C20 O2 C17 121.8(15)
O2 C20 C21 105.6(17)
O2 C20 H20A 110.6
C21 C20 H20A 110.6
O2 C20 H20B 110.6
C21 C20 H20B 110.6
H20A C20 H20B 108.8
C20 C21 C22 112.4(16)
C20 C21 H21A 109.1
C22 C21 H21A 109.1
C20 C21 H21B 109.1
C22 C21 H21B 109.1
H21A C21 H21B 107.8
C23 C22 C21 118.(2)
C23 C22 H22A 107.9
C21 C22 H22A 107.9
C23 C22 H22B 107.9
C21 C22 H22B 107.9
H22A C22 H22B 107.2
C22 C23 C24 115.(3)
C22 C23 H23A 108.6
C24 C23 H23A 108.6
C22 C23 H23B 108.6
C24 C23 H23B 108.6
H23A C23 H23B 107.6
C25 C24 C23 111.(4)
C25 C24 H24A 109.5
C23 C24 H24A 109.5
C25 C24 H24B 109.5
C23 C24 H24B 109.5
H24A C24 H24B 108.1
C24 C25 H25A 109.5
C24 C25 H25B 109.5
H25A C25 H25B 109.5
C24 C25 H25C 109.5
H25A C25 H25C 109.5
H25B C25 H25C 109.5
C2F C1F C10F 105.5(10)
C2F C1F C1 127.1(11)
C10F C1F C1 126.5(10)
C2F C1F C6F 114.4(10)
C10F C1F C6F 113.2(9)
C1 C1F C6F 55.9(7)
C3F C2F C1F 127.4(13)
C3F C2F C12F 119.6(14)
C1F C2F C12F 104.2(12)
C2F C3F C15F 122.0(14)
C2F C3F C4F 115.7(13)
C15F C3F C4F 106.5(11)
C5F C4F C17F 126.5(14)
C5F C4F C3F 121.9(13)
C17F C4F C3F 98.6(12)
C4F C5F C20F 120.6(13)
C4F C5F C6F 126.3(13)
C20F C5F C6F 107.4(11)
C1 C6F C5F 127.6(11)
C1 C6F C7F 126.8(11)
C5F C6F C7F 104.1(10)
C1 C6F C1F 59.0(7)
C5F C6F C1F 113.0(9)
C7F C6F C1F 115.4(10)
C8F C7F C21F 122.8(13)
C8F C7F C6F 121.8(12)
C21F C7F C6F 105.8(12)
C7F C8F C24F 116.8(13)
C7F C8F C9F 121.0(12)
C24F C8F C9F 112.0(13)
C10F C9F C8F 122.1(12)
C10F C9F C26F 116.2(12)
C8F C9F C26F 107.1(11)
C9F C10F C11F 121.8(12)
C9F C10F C1F 124.8(11)
C11F C10F C1F 107.2(10)
C12F C11F C10F 109.4(13)
C12F C11F C28F 121.6(13)
C10F C11F C28F 120.9(13)
C11F C12F C13F 123.8(16)
C11F C12F C2F 111.5(13)
C13F C12F C2F 116.5(14)
C30F C13F C12F 114.8(16)
C30F C13F C16F 114.3(16)
C12F C13F C16F 123.1(16)
C17F C14F C15F 108.3(12)
C17F C14F C34F 123.4(12)
C15F C14F C34F 120.0
C14F C15F C16F 120.0
C14F C15F C3F 112.2(10)
C16F C15F C3F 121.9(10)
C15F C16F C32F 120.0
C15F C16F C13F 115.5(12)
C32F C16F C13F 112.1(12)
C33F C32F C16F 120.0
C33F C32F C29F 129.9(9)
C16F C32F C29F 97.8(8)
C32F C33F C34F 120.0
C32F C33F C52F 110.4(12)
C34F C33F C52F 123.2(12)
C35F C34F C33F 116.2(15)
C35F C34F C14F 117.5(15)
C33F C34F C14F 120.0
C19F C17F C14F 126.4(15)
C19F C17F C4F 111.2(13)
C14F C17F C4F 114.2(14)
C19F C18F C39F 120.0
C19F C18F C20F 119.8(9)
C39F C18F C20F 115.6(9)
C17F C19F C18F 124.6(11)
C17F C19F C36F 105.2(11)
C18F C19F C36F 120.0
C19F C36F C37F 120.0
C19F C36F C35F 128.6(13)
C37F C36F C35F 94.9(13)
C38F C37F C36F 120.0
C38F C37F C55F 117.4(12)
C36F C37F C55F 111.0(12)
C58F C38F C37F 113.8(13)
C58F C38F C39F 115.8(13)
C37F C38F C39F 120.0
C38F C39F C18F 120.0
C38F C39F C40F 108.7(10)
C18F C39F C40F 121.8(9)
C21F C20F C5F 107.2(13)
C21F C20F C18F 122.5(14)
C5F C20F C18F 115.2(12)
C20F C21F C7F 113.0(13)
C20F C21F C22F 120.4(14)
C7F C21F C22F 115.9(14)
C23F C22F C40F 119.5(15)
C23F C22F C21F 120.5(14)
C40F C22F C21F 114.3(14)
C24F C23F C22F 117.3(15)
C24F C23F C43F 118.8(14)
C22F C23F C43F 108.3(13)
C23F C24F C8F 125.9(16)
C23F C24F C25F 118.9(15)
C8F C24F C25F 106.7(14)
C45F C25F C24F 122.9(15)
C45F C25F C26F 115.2(14)
C24F C25F C26F 108.6(13)
C27F C26F C25F 124.5(13)
C27F C26F C9F 121.7(13)
C25F C26F C9F 105.1(11)
C26F C27F C28F 122.6(14)
C26F C27F C47F 119.6(13)
C28F C27F C47F 109.5(12)
C27F C28F C11F 116.3(12)
C27F C28F C31F 115.2(11)
C11F C28F C31F 115.2(11)
C30F C29F C50F 120.0
C30F C29F C32F 110.2(9)
C50F C29F C32F 117.3(9)
C29F C30F C31F 120.0
C29F C30F C13F 105.1(11)
C31F C30F C13F 124.6(11)
C30F C31F C48F 120.0
C30F C31F C28F 119.5(8)
C48F C31F C28F 110.6(8)
C49F C48F C31F 120.0
C49F C48F C47F 120.7(9)
C31F C48F C47F 103.1(8)
C50F C49F C48F 120.0
C50F C49F C64F 117.8(11)
C48F C49F C64F 112.4(11)
C49F C50F C29F 120.0
C49F C50F C51F 119.5(12)
C29F C50F C51F 111.8(12)
C34F C35F C54F 115.(2)
C34F C35F C36F 116.(2)
C54F C35F C36F 123.5(18)
C39F C40F C22F 122.5(13)
C39F C40F C41F 104.0(14)
C22F C40F C41F 123.2(15)
C42F C41F C58F 117.(2)
C42F C41F C40F 119.(2)
C58F C41F C40F 109.3(18)
C41F C42F C43F 122.6(18)
C41F C42F C61F 122.9(17)
C43F C42F C61F 108.0
C42F C43F C44F 108.0
C42F C43F C23F 127.0(12)
C44F C43F C23F 120.0(12)
C60F C44F C43F 108.0
C60F C44F C45F 120.5(12)
C43F C44F C45F 120.1(13)
C62F C60F C44F 127.3(14)
C62F C60F C61F 117.4(14)
C44F C60F C61F 108.0
C59F C61F C42F 118.6(18)
C59F C61F C60F 127.2(18)
C42F C61F C60F 108.0
C44F C45F C25F 117.5(16)
C44F C45F C46F 114.2(18)
C25F C45F C46F 123.(2)
C63F C46F C45F 127.(3)
C63F C46F C47F 106.(2)
C45F C46F C47F 119.(2)
C46F C47F C27F 118.3(17)
C46F C47F C48F 130.0(16)
C27F C47F C48F 101.0(11)
C52F C51F C66F 109.0(18)
C52F C51F C50F 122.7(18)
C66F C51F C50F 112.8(17)
C53F C52F C33F 125.4(17)
C53F C52F C51F 102.3(18)
C33F C52F C51F 124.3(17)
C52F C53F C54F 104.4(14)
C52F C53F C68F 119.7(13)
C54F C53F C68F 120.0
C55F C54F C53F 120.0
C55F C54F C35F 91.0(14)
C53F C54F C35F 134.2(14)
C54F C55F C56F 120.0
C54F C55F C37F 119.6(13)
C56F C55F C37F 112.6(13)
C57F C56F C55F 137.9(17)
C57F C56F C67F 99.4(17)
C55F C56F C67F 120.0
C57F C56F C58F 42.0(12)
C55F C56F C58F 97.1(12)
C67F C56F C58F 130.0(11)
C68F C67F C56F 120.0
C68F C67F C69F 118.8(12)
C56F C67F C69F 112.9(13)
C68F C67F C57F 154.4(10)
C56F C67F C57F 37.1(10)
C69F C67F C57F 77.2(12)
C67F C68F C53F 120.0
C67F C68F C66F 120.2(13)
C53F C68F C66F 107.6(13)
C56F C57F C58F 102.(2)
C56F C57F C59F 118.(3)
C58F C57F C59F 108.(2)
C56F C57F C67F 43.6(11)
C58F C57F C67F 133.(2)
C59F C57F C67F 77.2(18)
C38F C58F C57F 133.(2)
C38F C58F C41F 101.9(18)
C57F C58F C41F 122.(2)
C38F C58F C56F 98.9(14)
C57F C58F C56F 35.9(14)
C41F C58F C56F 144.0(18)
C61F C59F C69F 116.(2)
C61F C59F C57F 129.(3)
C69F C59F C57F 104.(2)
C60F C62F C70F 119.9(16)
C60F C62F C63F 118.9(18)
C70F C62F C63F 102.0(15)
C46F C63F C62F 111.(2)
C46F C63F C64F 131.(2)
C62F C63F C64F 105.1(17)
C65F C64F C49F 127.7(19)
C65F C64F C63F 101.9(17)
C49F C64F C63F 116.1(16)
C70F C65F C66F 125.(2)
C70F C65F C64F 111.3(19)
C66F C65F C64F 107.7(19)
C65F C66F C68F 113.6(18)
C65F C66F C51F 134.(2)
C68F C66F C51F 99.7(17)
C70F C69F C59F 124.(2)
C70F C69F C67F 120.9(17)
C59F C69F C67F 100.6(19)
C65F C70F C69F 119.8(17)
C65F C70F C62F 119.3(16)
C69F C70F C62F 114.7(15)

loop_
_geom_bond_atom_site_label_1
_geom_bond_atom_site_label_2
_geom_bond_distance
C1 C14 1.479(18)
C1 C6F 1.496(15)
C1 C2 1.538(17)
C1 C1F 1.548(16)
C2 C3 1.381(17)
C2 C7 1.390(17)
C3 C4 1.367(19)
C3 H3 0.93
C4 C5 1.378(18)
C4 H4 0.93
C5 O1 1.311(15)
C5 C6 1.418(18)
C6 C7 1.339(18)
C6 H6 0.93
C7 H7 0.93
O1 C8 1.34(2)
C8 C9 1.518(16)
C8 H8A 0.97
C8 H8B 0.97
C9 C10 1.549(18)
C9 H9A 0.97
C9 H9B 0.97
C10 C11 1.526(19)
C10 H10A 0.97
C10 H10B 0.97
C11 C12 1.528(19)
C11 H11A 0.97
C11 H11B 0.97
C12 C13 1.54(2)
C12 H12A 0.97
C12 H12B 0.97
C13 H13A 0.96
C13 H13B 0.96
C13 H13C 0.96
C14 C15 1.396(16)
C14 C19 1.395(17)
C15 C16 1.325(19)
C15 H15 0.93
C16 C17 1.36(2)
C16 H16 0.93
C17 C18 1.36(2)
C17 O2 1.380(17)
C18 C19 1.345(18)
C18 H18 0.93
C19 H19 0.93
O2 C20 1.34(2)
C20 C21 1.540(17)
C20 H20A 0.97
C20 H20B 0.97
C21 C22 1.543(17)
C21 H21A 0.97
C21 H21B 0.97
C22 C23 1.533(18)
C22 H22A 0.97
C22 H22B 0.97
C23 C24 1.542(19)
C23 H23A 0.97
C23 H23B 0.97
C24 C25 1.53(2)
C24 H24A 0.97
C24 H24B 0.97
C25 H25A 0.96
C25 H25B 0.96
C25 H25C 0.96
C1F C2F 1.466(19)
C1F C10F 1.496(17)
C1F C6F 1.638(16)
C2F C3F 1.34(2)
C2F C12F 1.48(2)
C3F C15F 1.447(17)
C3F C4F 1.59(2)
C4F C5F 1.251(17)
C4F C17F 1.54(2)
C5F C20F 1.46(2)
C5F C6F 1.508(17)
C6F C7F 1.503(18)
C7F C8F 1.41(2)
C7F C21F 1.43(2)
C8F C24F 1.41(2)
C8F C9F 1.436(19)
C9F C10F 1.332(17)
C9F C26F 1.51(2)
C10F C11F 1.417(19)
C11F C12F 1.345(19)
C11F C28F 1.45(2)
C12F C13F 1.44(2)
C13F C30F 1.38(2)
C13F C16F 1.46(2)
C14F C17F 1.367(19)
C14F C15F 1.39
C14F C34F 1.39
C15F C16F 1.39
C16F C32F 1.39
C32F C33F 1.39
C32F C29F 1.712(16)
C33F C34F 1.39
C33F C52F 1.47(2)
C34F C35F 1.25(2)
C17F C19F 1.349(19)
C18F C19F 1.39
C18F C39F 1.39
C18F C20F 1.471(18)
C19F C36F 1.39
C36F C37F 1.39
C36F C35F 1.50(3)
C37F C38F 1.39
C37F C55F 1.431(17)
C38F C58F 1.36(3)
C38F C39F 1.39
C39F C40F 1.412(17)
C20F C21F 1.38(2)
C21F C22F 1.48(2)
C22F C23F 1.45(2)
C22F C40F 1.45(2)
C23F C24F 1.35(2)
C23F C43F 1.529(19)
C24F C25F 1.48(2)
C25F C45F 1.42(2)
C25F C26F 1.49(2)
C26F C27F 1.328(19)
C27F C28F 1.383(19)
C27F C47F 1.50(2)
C28F C31F 1.473(16)
C29F C30F 1.39
C29F C50F 1.39
C30F C31F 1.39
C31F C48F 1.39
C48F C49F 1.39
C48F C47F 1.81(2)
C49F C50F 1.39
C49F C64F 1.70(3)
C50F C51F 1.69(2)
C35F C54F 1.47(3)
C40F C41F 1.49(3)
C41F C42F 1.16(3)
C41F C58F 1.50(3)
C42F C43F 1.42
C42F C61F 1.42
C43F C44F 1.42
C44F C60F 1.42
C44F C45F 1.42(2)
C60F C62F 1.24(2)
C60F C61F 1.42
C61F C59F 1.24(3)
C45F C46F 1.44(3)
C46F C63F 1.433(18)
C46F C47F 1.44(3)
C51F C52F 1.50(3)
C51F C66F 1.58(3)
C52F C53F 1.30(2)
C53F C54F 1.39
C53F C68F 1.39
C54F C55F 1.39
C55F C56F 1.39
C56F C57F 1.22(3)
C56F C67F 1.39
C56F C58F 2.03(3)
C67F C68F 1.39
C67F C69F 1.44(2)
C67F C57F 1.99(3)
C68F C66F 1.48(2)
C57F C58F 1.391(18)
C57F C59F 1.400(18)
C59F C69F 1.37(3)
C62F C70F 1.51(2)
C62F C63F 1.59(3)
C63F C64F 1.73(3)
C64F C65F 1.52(3)
C65F C70F 1.34(2)
C65F C66F 1.43(3)
C69F C70F 1.34(2)

loop_
_geom_hbond_atom_site_label_D
_geom_hbond_atom_site_label_H
_geom_hbond_atom_site_label_A
_geom_hbond_site_symmetry_A
_geom_hbond_distance_DH
_geom_hbond_distance_HA
_geom_hbond_distance_DA
_geom_hbond_angle_DHA
C16 H16 O1 4_566 0.93 2.66 3.536(16) 157.4
